data_4089198
loop_
_publ_author_name
'Congrave, Daniel G.'
'Hsu, Yu-ting'
'Batsanov, Andrei S.'
'Beeby, Andrew'
'Bryce, Martin R.'

_publ_section_title
;
 Synthesis, Diastereomer Separation, and Optoelectronic and Structural
 Properties of Dinuclear Cyclometalated Iridium(III) Complexes with
 Bridging Diarylhydrazide Ligands
;
_journal_issue 5
_journal_name_full Organometallics
_journal_page_first 981
_journal_paper_doi 10.1021/acs.organomet.6b00887
_journal_volume 36
_journal_year 2017
_chemical_formula_moiety 'C62 H38 F12 Ir2 N6 O2, 0.5(C D2 Cl2)'
_chemical_formula_sum 'C62.5 H38 Cl D F12 Ir2 N6 O2'
_chemical_formula_weight 1554.85
_space_group_crystal_system triclinic
_space_group_IT_number 2
_space_group_name_Hall '-P 1'
_space_group_name_H-M_alt 'P -1'
_atom_sites_solution_hydrogens geom
_atom_sites_solution_primary heavy
_atom_sites_solution_secondary difmap
_audit_creation_date 2016-10-14
_audit_creation_method
;
Olex2 1.2-beta
(compiled 2016.09.09 svn.r3337 for OlexSys, GUI svn.r5227)
;
_cell_angle_alpha 89.6855(18)
_cell_angle_beta 84.2878(18)
_cell_angle_gamma 88.8128(18)
_cell_formula_units_Z 2
_cell_length_a 9.1432(5)
_cell_length_b 15.9366(8)
_cell_length_c 18.7458(10)
_cell_measurement_reflns_used 9651
_cell_measurement_temperature 120
_cell_measurement_theta_max 34.68
_cell_measurement_theta_min 2.39
_cell_volume 2717.3(2)
_computing_cell_refinement 'SAINT v8.34A (Bruker, 2013)'
_computing_data_collection 'APEX2 v.2013.4_1 (Bruker, 2013)'
_computing_data_reduction 'SAINT v8.34A (Bruker, 2013)'
_computing_molecular_graphics 'Olex2 (Dolomanov et al., 2009)'
_computing_publication_material 'Olex2 (Dolomanov et al., 2009)'
_computing_structure_refinement 'ShelXL 2014/7 multi-CPU (Sheldrick, 2015)'
_computing_structure_solution 'ShelXS 2013/1 (Sheldrick, 2008)'
_diffrn_ambient_temperature 120
_diffrn_detector_area_resol_mean 10.4
_diffrn_detector_type 'Bruker PHOTON 100 CMOS'
_diffrn_measured_fraction_theta_full 0.999
_diffrn_measured_fraction_theta_max 0.999
_diffrn_measurement_device '3-circle area detector diffractometer'
_diffrn_measurement_device_type 'Bruker D8 Venture'
_diffrn_measurement_method '\f and \w scans'
_diffrn_radiation_monochromator 'focusing mirrors'
_diffrn_radiation_probe x-ray
_diffrn_radiation_type MoK\a
_diffrn_radiation_wavelength 0.71073
_diffrn_reflns_av_R_equivalents 0.0321
_diffrn_reflns_av_unetI/netI 0.0424
_diffrn_reflns_Laue_measured_fraction_full 0.999
_diffrn_reflns_Laue_measured_fraction_max 0.999
_diffrn_reflns_limit_h_max 14
_diffrn_reflns_limit_h_min -14
_diffrn_reflns_limit_k_max 24
_diffrn_reflns_limit_k_min -26
_diffrn_reflns_limit_l_max 29
_diffrn_reflns_limit_l_min -29
_diffrn_reflns_number 74063
_diffrn_reflns_point_group_measured_fraction_full 0.999
_diffrn_reflns_point_group_measured_fraction_max 0.999
_diffrn_reflns_theta_full 25.242
_diffrn_reflns_theta_max 32.498
_diffrn_reflns_theta_min 2.184
_diffrn_source 'ImuS microsource'
_diffrn_source_type 'Incoatec I\mS microsource'
_diffrn_standards_number 0
_exptl_absorpt_coefficient_mu 5.036
_exptl_absorpt_correction_T_max 0.7382
_exptl_absorpt_correction_T_min 0.4147
_exptl_absorpt_correction_type integration
_exptl_absorpt_process_details
;
SADABS-2014/4 (Bruker,2014/4) was used for absorption correction.
wR2(int) was 0.1036 before and 0.0480 after correction.
The Ratio of minimum to maximum transmission is 0.5618.
The \l/2 correction factor is Not present.
;
_exptl_crystal_colour yellow
_exptl_crystal_colour_primary yellow
_exptl_crystal_density_diffrn 1.900
_exptl_crystal_description prism
_exptl_crystal_F_000 1502
_exptl_crystal_size_max 0.246
_exptl_crystal_size_mid 0.102
_exptl_crystal_size_min 0.09
_refine_diff_density_max 1.602
_refine_diff_density_min -1.080
_refine_diff_density_rms 0.133
_refine_ls_extinction_method none
_refine_ls_goodness_of_fit_ref 1.068
_refine_ls_hydrogen_treatment constr
_refine_ls_matrix_type full
_refine_ls_number_parameters 806
_refine_ls_number_reflns 19641
_refine_ls_number_restraints 18
_refine_ls_restrained_S_all 1.068
_refine_ls_R_factor_all 0.0412
_refine_ls_R_factor_gt 0.0286
_refine_ls_shift/su_max 0.006
_refine_ls_shift/su_mean 0.000
_refine_ls_structure_factor_coef Fsqd
_refine_ls_weighting_details 'w=1/[\s^2^(Fo^2^)+(0.0190P)^2^+5.3810P] where P=(Fo^2^+2Fc^2^)/3'
_refine_ls_weighting_scheme calc
_refine_ls_wR_factor_gt 0.0574
_refine_ls_wR_factor_ref 0.0607
_reflns_Friedel_coverage 0.000
_reflns_number_gt 16402
_reflns_number_total 19641
_reflns_threshold_expression 'I > 2\s(I)'
_cod_data_source_file om6b00887_si_002.cif
_cod_data_source_block 16a-dDCM
_cod_depositor_comments
;
The following automatic conversions were performed:

data item '_diffrn_radiation_probe' value 'X-ray' was changed to
'x-ray' in accordance with the
/home/saulius/struct/COD-crude-data/automatic-downloads/DataCite-retrospective/ACS/depositions/lib/dictionaries/cif_core.dic
dictionary named 'cif_core.dic' version 2.4.2 last updated on
2011-04-26.

Automatic conversion script
Id: cif_fix_values 6909 2019-04-08 15:41:33Z antanas 
;
_cod_database_code 4089198
_shelx_space_group_comment
;
The symmetry employed for this shelxl refinement is uniquely defined
by the following loop, which should always be used as a source of
symmetry information in preference to the above space-group names.
They are only intended as comments.
;
_shelx_estimated_absorpt_t_max 0.660
_shelx_estimated_absorpt_t_min 0.371
_computing.bruker_data_scaling 'SADABS V2012/1 (Bruker AXS Inc.)'

_olex2_refinement_description
;
1. Fixed Uiso
 At 1.2 times of:
  All C(H) groups, All C(H,H) groups
2. Restrained distances
 Cl1-C63 \\sim Cl2-C63 \\sim Cl3-C64 \\sim Cl4-C64
 with sigma of 0.02
3. Uiso/Uaniso restraints and constraints
Uanis(Cl3) \\sim Ueq, Uanis(Cl4) \\sim Ueq: with sigma of 0.1 and sigma for
terminal atoms of 0.2
4. Others
 Fixed Sof: Cl1(0.3) Cl2(0.3) C63(0.3) D63A(0.3) D63B(0.3) Cl3(0.2) Cl4(0.2)
 C64(0.2) D64A(0.2) D64B(0.2)
5.a Secondary CH2 refined with riding coordinates:
 C63(D63A,D63B), C64(D64A,D64B)
5.b Aromatic/amide H refined with riding coordinates:
 C3(H3), C5(H5), C7(H7), C10(H10), C11(H11), C12(H12), C13(H13), C16(H16),
 C17(H17), C18(H18), C19(H19), C22(H22), C23(H23), C24(H24), C25(H25), C28(H28),
  C29(H29), C30(H30), C31(H31), C34(H34), C36(H36), C38(H38), C42(H42),
 C43(H43), C44(H44), C45(H45), C48(H48), C49(H49), C50(H50), C51(H51), C53(H53),
  C54(H54), C55(H55), C56(H56), C59(H59), C60(H60), C61(H61), C62(H62)
;
_shelx_shelxl_version_number 2014/7
_olex2_diffrn_ambient_temperature_device 'Oxford Cryosystems'
_olex2_submission_special_instructions 'No special instructions were received'

loop_
_space_group_symop_operation_xyz
'x, y, z'
'-x, -y, -z'

loop_
_atom_site_label
_atom_site_type_symbol
_atom_site_fract_x
_atom_site_fract_y
_atom_site_fract_z
_atom_site_U_iso_or_equiv
_atom_site_adp_type
_atom_site_occupancy
_atom_site_site_symmetry_order
_atom_site_calc_flag
_atom_site_refinement_flags_posn
_atom_site_refinement_flags_adp
_atom_site_refinement_flags_occupancy
_atom_site_disorder_assembly
_atom_site_disorder_group
Ir1 Ir 0.17037(2) 0.12032(2) 0.51096(2) 0.01277(2) Uani 1 1 d . . . . .
F1 F 0.3539(3) -0.30605(15) 0.34484(12) 0.0525(7) Uani 1 1 d . . . . .
F2 F 0.2885(3) -0.32506(13) 0.23973(13) 0.0437(6) Uani 1 1 d . . . . .
F3 F 0.4771(2) -0.25333(15) 0.25221(16) 0.0543(7) Uani 1 1 d . . . . .
F4 F -0.0627(3) -0.09921(17) 0.14939(13) 0.0551(7) Uani 1 1 d . . . . .
F5 F 0.1413(2) -0.04316(16) 0.11403(10) 0.0428(6) Uani 1 1 d . . . . .
F6 F -0.0176(3) 0.02531(16) 0.18080(12) 0.0521(7) Uani 1 1 d . . . . .
O1 O 0.2304(2) 0.02305(12) 0.43457(10) 0.0153(4) Uani 1 1 d . . . . .
N1 N -0.0021(2) 0.02963(14) 0.52907(11) 0.0126(4) Uani 1 1 d . . . . .
N2 N 0.0739(3) 0.17192(14) 0.42618(12) 0.0158(4) Uani 1 1 d . . . . .
N3 N 0.2801(2) 0.07123(14) 0.59064(12) 0.0140(4) Uani 1 1 d . . . . .
C1 C 0.1227(3) -0.02528(16) 0.42744(13) 0.0133(5) Uani 1 1 d . . . . .
C2 C 0.1379(3) -0.07634(16) 0.36059(13) 0.0138(5) Uani 1 1 d . . . . .
C3 C 0.2241(3) -0.14940(17) 0.35496(15) 0.0176(5) Uani 1 1 d . . . . .
H3 H 0.2664 -0.1713 0.3956 0.021 Uiso 1 1 calc R . . . .
C4 C 0.2481(3) -0.19026(18) 0.28922(15) 0.0188(5) Uani 1 1 d . . . . .
C5 C 0.1891(3) -0.15834(18) 0.22913(15) 0.0189(5) Uani 1 1 d . . . . .
H5 H 0.2061 -0.1865 0.1844 0.023 Uiso 1 1 calc R . . . .
C6 C 0.1048(3) -0.08484(18) 0.23507(14) 0.0165(5) Uani 1 1 d . . . . .
C7 C 0.0786(3) -0.04385(17) 0.30044(14) 0.0146(5) Uani 1 1 d . . . . .
H7 H 0.0203 0.0063 0.3041 0.018 Uiso 1 1 calc R . . . .
C8 C 0.3417(4) -0.2686(2) 0.28233(18) 0.0273(7) Uani 1 1 d . . . . .
C9 C 0.0407(3) -0.0508(2) 0.17042(15) 0.0228(6) Uani 1 1 d . . . . .
C10 C -0.0624(3) 0.15541(18) 0.40950(15) 0.0188(5) Uani 1 1 d . . . . .
H10 H -0.1289 0.1289 0.4443 0.023 Uiso 1 1 calc R . . . .
C11 C -0.1090(3) 0.17553(19) 0.34366(16) 0.0222(6) Uani 1 1 d . . . . .
H11 H -0.2057 0.1629 0.3333 0.027 Uiso 1 1 calc R . . . .
C12 C -0.0126(4) 0.21428(19) 0.29317(16) 0.0239(6) Uani 1 1 d . . . . .
H12 H -0.0405 0.2265 0.2467 0.029 Uiso 1 1 calc R . . . .
C13 C 0.1249(3) 0.23504(18) 0.31116(15) 0.0216(6) Uani 1 1 d . . . . .
H13 H 0.1907 0.2638 0.2775 0.026 Uiso 1 1 calc R . . . .
C14 C 0.1677(3) 0.21398(17) 0.37840(14) 0.0171(5) Uani 1 1 d . . . . .
C15 C 0.3096(3) 0.23136(17) 0.40439(15) 0.0181(5) Uani 1 1 d . . . . .
C16 C 0.4141(4) 0.2822(2) 0.36767(17) 0.0273(7) Uani 1 1 d . . . . .
H16 H 0.3956 0.3064 0.3230 0.033 Uiso 1 1 calc R . . . .
C17 C 0.5458(4) 0.2975(2) 0.3963(2) 0.0351(8) Uani 1 1 d . . . . .
H17 H 0.6180 0.3317 0.3713 0.042 Uiso 1 1 calc R . . . .
C18 C 0.5698(4) 0.2620(2) 0.4622(2) 0.0329(8) Uani 1 1 d . . . . .
H18 H 0.6592 0.2724 0.4822 0.039 Uiso 1 1 calc R . . . .
C19 C 0.4662(3) 0.2118(2) 0.49931(17) 0.0241(6) Uani 1 1 d . . . . .
H19 H 0.4851 0.1888 0.5444 0.029 Uiso 1 1 calc R . . . .
C20 C 0.3333(3) 0.19432(17) 0.47109(15) 0.0175(5) Uani 1 1 d . . . . .
C21 C 0.1205(3) 0.20780(17) 0.58551(15) 0.0171(5) Uani 1 1 d . . . . .
C22 C 0.0389(4) 0.2819(2) 0.57981(18) 0.0283(7) Uani 1 1 d . . . . .
H22 H -0.0028 0.2942 0.5364 0.034 Uiso 1 1 calc R . . . .
C23 C 0.0176(4) 0.3382(2) 0.6363(2) 0.0344(8) Uani 1 1 d . . . . .
H23 H -0.0382 0.3884 0.6310 0.041 Uiso 1 1 calc R . . . .
C24 C 0.0769(4) 0.3219(2) 0.70078(19) 0.0303(7) Uani 1 1 d . . . . .
H24 H 0.0601 0.3602 0.7395 0.036 Uiso 1 1 calc R . . . .
C25 C 0.1601(3) 0.2498(2) 0.70786(17) 0.0244(6) Uani 1 1 d . . . . .
H25 H 0.2023 0.2386 0.7513 0.029 Uiso 1 1 calc R . . . .
C26 C 0.1825(3) 0.19314(17) 0.65095(15) 0.0171(5) Uani 1 1 d . . . . .
C27 C 0.2698(3) 0.11542(18) 0.65300(14) 0.0171(5) Uani 1 1 d . . . . .
C28 C 0.3424(4) 0.0855(2) 0.71035(16) 0.0253(6) Uani 1 1 d . . . . .
H28 H 0.3337 0.1153 0.7544 0.030 Uiso 1 1 calc R . . . .
C29 C 0.4271(4) 0.0127(2) 0.70331(17) 0.0283(7) Uani 1 1 d . . . . .
H29 H 0.4775 -0.0075 0.7421 0.034 Uiso 1 1 calc R . . . .
C30 C 0.4375(3) -0.03077(19) 0.63878(16) 0.0222(6) Uani 1 1 d . . . . .
H30 H 0.4953 -0.0809 0.6327 0.027 Uiso 1 1 calc R . . . .
C31 C 0.3621(3) 0.00050(17) 0.58366(15) 0.0174(5) Uani 1 1 d . . . . .
H31 H 0.3687 -0.0290 0.5395 0.021 Uiso 1 1 calc R . . . .
Ir2 Ir 0.32220(2) 0.43032(2) 0.09307(2) 0.01237(2) Uani 1 1 d . . . . .
F7 F 0.1315(3) 0.80029(14) -0.12500(13) 0.0498(7) Uani 1 1 d . . . . .
F8 F 0.2821(2) 0.90317(14) -0.13315(11) 0.0400(5) Uani 1 1 d . . . . .
F9 F 0.1026(2) 0.90144(13) -0.05082(11) 0.0332(5) Uani 1 1 d . . . . .
F10 F 0.6415(3) 0.92533(14) 0.05198(12) 0.0418(5) Uani 1 1 d . . . . .
F11 F 0.4784(2) 0.91539(13) 0.14188(11) 0.0329(5) Uani 1 1 d . . . . .
F12 F 0.6567(2) 0.82564(12) 0.12813(11) 0.0313(4) Uani 1 1 d . . . . .
O2 O 0.2869(2) 0.55893(11) 0.06403(10) 0.0155(4) Uani 1 1 d . . . . .
N4 N 0.4957(2) 0.45595(13) 0.00904(12) 0.0123(4) Uani 1 1 d . . . . .
N5 N 0.4340(3) 0.47661(14) 0.17321(12) 0.0168(4) Uani 1 1 d . . . . .
N6 N 0.1998(2) 0.37867(14) 0.02081(12) 0.0150(4) Uani 1 1 d . . . . .
C32 C 0.3948(3) 0.58825(15) 0.02293(13) 0.0117(4) Uani 1 1 d . . . . .
C33 C 0.3933(3) 0.68116(15) 0.01331(13) 0.0115(4) Uani 1 1 d . . . . .
C34 C 0.3032(3) 0.72046(16) -0.03290(14) 0.0145(5) Uani 1 1 d . . . . .
H34 H 0.2442 0.6880 -0.0608 0.017 Uiso 1 1 calc R . . . .
C35 C 0.3000(3) 0.80759(17) -0.03806(14) 0.0166(5) Uani 1 1 d . . . . .
C36 C 0.3837(3) 0.85596(17) 0.00265(15) 0.0176(5) Uani 1 1 d . . . . .
H36 H 0.3810 0.9154 -0.0012 0.021 Uiso 1 1 calc R . . . .
C37 C 0.4714(3) 0.81642(17) 0.04907(14) 0.0149(5) Uani 1 1 d . . . . .
C38 C 0.4770(3) 0.72961(17) 0.05492(14) 0.0145(5) Uani 1 1 d . . . . .
H38 H 0.5377 0.7033 0.0872 0.017 Uiso 1 1 calc R . . . .
C39 C 0.2047(4) 0.85210(19) -0.08719(17) 0.0242(6) Uani 1 1 d . . . . .
C40 C 0.5616(3) 0.87028(19) 0.09270(16) 0.0224(6) Uani 1 1 d . . . . .
C41 C 0.1624(3) 0.42796(17) 0.17455(15) 0.0190(5) Uani 1 1 d . . . . .
C42 C 0.0157(3) 0.40452(19) 0.17314(18) 0.0240(6) Uani 1 1 d . . . . .
H42 H -0.0179 0.3874 0.1292 0.029 Uiso 1 1 calc R . . . .
C43 C -0.0813(4) 0.4060(2) 0.2356(2) 0.0320(8) Uani 1 1 d . . . . .
H43 H -0.1804 0.3899 0.2337 0.038 Uiso 1 1 calc R . . . .
C44 C -0.0350(4) 0.4305(2) 0.3000(2) 0.0378(9) Uani 1 1 d . . . . .
H44 H -0.1023 0.4316 0.3420 0.045 Uiso 1 1 calc R . . . .
C45 C 0.1074(4) 0.4531(2) 0.30356(18) 0.0306(7) Uani 1 1 d . . . . .
H45 H 0.1393 0.4694 0.3481 0.037 Uiso 1 1 calc R . . . .
C46 C 0.2064(3) 0.45230(18) 0.24125(16) 0.0218(6) Uani 1 1 d . . . . .
C47 C 0.3597(3) 0.47884(17) 0.23970(16) 0.0210(6) Uani 1 1 d . . . . .
C48 C 0.4281(4) 0.5065(2) 0.29786(17) 0.0288(7) Uani 1 1 d . . . . .
H48 H 0.3779 0.5045 0.3447 0.035 Uiso 1 1 calc R . . . .
C49 C 0.5684(4) 0.5369(2) 0.28778(19) 0.0324(8) Uani 1 1 d . . . . .
H49 H 0.6151 0.5566 0.3274 0.039 Uiso 1 1 calc R . . . .
C50 C 0.6412(4) 0.5384(2) 0.21911(18) 0.0281(7) Uani 1 1 d . . . . .
H50 H 0.7368 0.5609 0.2106 0.034 Uiso 1 1 calc R . . . .
C51 C 0.5713(3) 0.50646(18) 0.16354(17) 0.0215(6) Uani 1 1 d . . . . .
H51 H 0.6219 0.5055 0.1167 0.026 Uiso 1 1 calc R . . . .
C52 C 0.3467(3) 0.30932(16) 0.11792(14) 0.0146(5) Uani 1 1 d . . . . .
C53 C 0.4295(3) 0.27390(18) 0.16978(15) 0.0187(5) Uani 1 1 d . . . . .
H53 H 0.4912 0.3087 0.1942 0.022 Uiso 1 1 calc R . . . .
C54 C 0.4233(3) 0.18869(19) 0.18638(17) 0.0240(6) Uani 1 1 d . . . . .
H54 H 0.4805 0.1663 0.2219 0.029 Uiso 1 1 calc R . . . .
C55 C 0.3346(3) 0.13635(18) 0.15165(17) 0.0247(6) Uani 1 1 d . . . . .
H55 H 0.3299 0.0785 0.1638 0.030 Uiso 1 1 calc R . . . .
C56 C 0.2527(3) 0.16867(18) 0.09911(17) 0.0225(6) Uani 1 1 d . . . . .
H56 H 0.1918 0.1331 0.0750 0.027 Uiso 1 1 calc R . . . .
C57 C 0.2604(3) 0.25414(17) 0.08186(15) 0.0167(5) Uani 1 1 d . . . . .
C58 C 0.1824(3) 0.29405(17) 0.02569(15) 0.0175(5) Uani 1 1 d . . . . .
C59 C 0.0989(3) 0.25408(19) -0.02198(17) 0.0229(6) Uani 1 1 d . . . . .
H59 H 0.0873 0.1950 -0.0192 0.027 Uiso 1 1 calc R . . . .
C60 C 0.0333(3) 0.3001(2) -0.07307(18) 0.0266(6) Uani 1 1 d . . . . .
H60 H -0.0229 0.2728 -0.1058 0.032 Uiso 1 1 calc R . . . .
C61 C 0.0499(3) 0.3869(2) -0.07644(16) 0.0228(6) Uani 1 1 d . . . . .
H61 H 0.0044 0.4199 -0.1107 0.027 Uiso 1 1 calc R . . . .
C62 C 0.1341(3) 0.42336(18) -0.02870(15) 0.0189(5) Uani 1 1 d . . . . .
H62 H 0.1464 0.4824 -0.0307 0.023 Uiso 1 1 calc R . . . .
Cl1 Cl 0.4996(8) 0.4790(3) 0.5094(3) 0.0646(13) Uani 0.3 1 d D . P A -2
Cl2 Cl 0.1905(7) 0.5016(3) 0.5005(2) 0.0660(13) Uani 0.3 1 d D . P A -2
C63 C 0.3305(12) 0.4297(8) 0.5105(7) 0.054(4) Uani 0.3 1 d D . P A -2
D63A D 0.3352 0.3882 0.4712 0.065 Uiso 0.3 1 calc R . P A -2
D63B D 0.3097 0.3992 0.5564 0.065 Uiso 0.3 1 calc R . P A -2
Cl3 Cl 0.314(2) 0.5233(6) 0.5060(5) 0.196(10) Uani 0.2 1 d D U P B -1
Cl4 Cl 0.0033(18) 0.4779(4) 0.4977(3) 0.124(5) Uani 0.2 1 d D U P B -1
C64 C 0.1823(18) 0.4499(15) 0.5063(16) 0.062(7) Uiso 0.2 1 d D . P B -1
D64A D 0.1832 0.4181 0.5518 0.074 Uiso 0.2 1 calc R . P B -1
D64B D 0.2139 0.4101 0.4672 0.074 Uiso 0.2 1 calc R . P B -1

loop_
_atom_site_aniso_label
_atom_site_aniso_U_11
_atom_site_aniso_U_22
_atom_site_aniso_U_33
_atom_site_aniso_U_23
_atom_site_aniso_U_13
_atom_site_aniso_U_12
Ir1 0.01477(5) 0.01168(5) 0.01232(5) -0.00065(3) -0.00330(3) -0.00169(3)
F1 0.0863(19) 0.0394(13) 0.0313(12) -0.0035(10) -0.0119(12) 0.0395(13)
F2 0.0572(15) 0.0227(10) 0.0529(14) -0.0184(10) -0.0157(11) 0.0131(10)
F3 0.0296(12) 0.0347(13) 0.095(2) -0.0086(13) 0.0108(12) 0.0115(10)
F4 0.0581(15) 0.0708(17) 0.0441(14) 0.0187(12) -0.0374(12) -0.0361(13)
F5 0.0397(12) 0.0692(16) 0.0185(9) 0.0123(10) 0.0002(8) 0.0058(11)
F6 0.0815(18) 0.0496(14) 0.0275(11) -0.0035(10) -0.0238(11) 0.0350(13)
O1 0.0148(9) 0.0175(9) 0.0136(8) -0.0024(7) -0.0007(7) -0.0021(7)
N1 0.0150(10) 0.0121(10) 0.0109(9) -0.0021(8) -0.0016(7) -0.0012(8)
N2 0.0196(11) 0.0132(10) 0.0152(10) -0.0005(8) -0.0041(8) -0.0010(8)
N3 0.0137(10) 0.0151(10) 0.0137(10) -0.0002(8) -0.0029(8) -0.0036(8)
C1 0.0174(12) 0.0126(11) 0.0105(10) 0.0001(9) -0.0038(9) 0.0001(9)
C2 0.0141(11) 0.0145(12) 0.0126(11) -0.0013(9) -0.0006(9) -0.0012(9)
C3 0.0210(13) 0.0153(12) 0.0169(12) -0.0010(10) -0.0041(10) 0.0033(10)
C4 0.0195(13) 0.0160(13) 0.0209(13) -0.0026(10) -0.0030(10) 0.0049(10)
C5 0.0213(13) 0.0196(13) 0.0158(12) -0.0050(10) -0.0015(10) -0.0022(11)
C6 0.0163(12) 0.0190(13) 0.0147(12) 0.0010(10) -0.0037(9) -0.0020(10)
C7 0.0158(12) 0.0137(12) 0.0144(11) -0.0017(9) -0.0020(9) 0.0008(9)
C8 0.0327(17) 0.0220(15) 0.0275(16) -0.0059(12) -0.0056(13) 0.0069(13)
C9 0.0230(14) 0.0297(16) 0.0167(13) -0.0010(11) -0.0068(10) -0.0003(12)
C10 0.0185(13) 0.0171(13) 0.0215(13) 0.0022(10) -0.0055(10) -0.0013(10)
C11 0.0236(14) 0.0194(14) 0.0252(14) 0.0022(11) -0.0106(11) 0.0006(11)
C12 0.0340(17) 0.0209(14) 0.0181(13) 0.0034(11) -0.0096(12) 0.0018(12)
C13 0.0287(15) 0.0183(13) 0.0179(13) 0.0047(10) -0.0036(11) 0.0005(11)
C14 0.0227(13) 0.0120(12) 0.0167(12) 0.0010(9) -0.0028(10) 0.0007(10)
C15 0.0200(13) 0.0141(12) 0.0205(13) 0.0010(10) -0.0022(10) -0.0045(10)
C16 0.0287(16) 0.0283(16) 0.0250(15) 0.0066(12) -0.0006(12) -0.0095(13)
C17 0.0297(17) 0.038(2) 0.0388(19) 0.0098(15) -0.0038(14) -0.0186(15)
C18 0.0246(16) 0.0342(18) 0.042(2) 0.0056(15) -0.0089(14) -0.0145(14)
C19 0.0229(14) 0.0250(15) 0.0256(15) 0.0014(12) -0.0073(11) -0.0086(12)
C20 0.0183(13) 0.0132(12) 0.0208(13) -0.0013(10) -0.0008(10) -0.0037(10)
C21 0.0166(12) 0.0149(12) 0.0201(13) -0.0035(10) -0.0030(10) -0.0028(10)
C22 0.0341(17) 0.0204(15) 0.0317(17) -0.0064(13) -0.0108(13) 0.0050(13)
C23 0.0339(18) 0.0227(16) 0.048(2) -0.0162(15) -0.0117(15) 0.0060(14)
C24 0.0295(16) 0.0268(16) 0.0349(18) -0.0191(14) -0.0028(13) -0.0025(13)
C25 0.0240(15) 0.0268(15) 0.0232(14) -0.0109(12) -0.0048(11) -0.0047(12)
C26 0.0171(12) 0.0164(12) 0.0183(12) -0.0034(10) -0.0035(10) -0.0032(10)
C27 0.0176(12) 0.0187(13) 0.0153(12) -0.0022(10) -0.0017(9) -0.0033(10)
C28 0.0307(16) 0.0296(16) 0.0173(13) -0.0027(12) -0.0109(11) -0.0006(13)
C29 0.0332(17) 0.0302(17) 0.0237(15) 0.0027(13) -0.0144(13) 0.0010(13)
C30 0.0188(13) 0.0218(14) 0.0263(15) 0.0041(11) -0.0043(11) 0.0011(11)
C31 0.0152(12) 0.0177(13) 0.0196(13) -0.0007(10) -0.0024(10) -0.0024(10)
Ir2 0.01157(5) 0.00956(4) 0.01552(5) 0.00253(3) 0.00080(3) -0.00066(3)
F7 0.0727(17) 0.0336(12) 0.0511(14) -0.0005(10) -0.0467(13) 0.0046(11)
F8 0.0313(11) 0.0491(13) 0.0378(12) 0.0295(10) 0.0023(9) 0.0118(10)
F9 0.0261(10) 0.0368(11) 0.0362(11) 0.0111(9) -0.0037(8) 0.0122(8)
F10 0.0558(14) 0.0349(12) 0.0366(12) -0.0010(9) -0.0074(10) -0.0313(10)
F11 0.0335(11) 0.0320(11) 0.0344(11) -0.0201(9) -0.0097(8) 0.0063(8)
F12 0.0278(10) 0.0310(10) 0.0377(11) -0.0118(9) -0.0163(8) 0.0009(8)
O2 0.0135(9) 0.0109(8) 0.0211(9) 0.0039(7) 0.0032(7) -0.0008(7)
N4 0.0125(10) 0.0075(9) 0.0170(10) 0.0012(8) -0.0016(8) -0.0016(7)
N5 0.0202(11) 0.0130(10) 0.0172(11) 0.0012(8) -0.0025(8) 0.0008(9)
N6 0.0119(10) 0.0138(10) 0.0189(11) 0.0007(8) 0.0009(8) -0.0021(8)
C32 0.0121(11) 0.0090(10) 0.0143(11) 0.0023(8) -0.0026(8) -0.0009(8)
C33 0.0116(11) 0.0092(10) 0.0135(11) 0.0000(8) -0.0005(8) -0.0006(8)
C34 0.0152(12) 0.0130(11) 0.0157(11) -0.0001(9) -0.0039(9) -0.0012(9)
C35 0.0191(13) 0.0133(12) 0.0177(12) 0.0035(9) -0.0034(10) 0.0016(10)
C36 0.0208(13) 0.0114(12) 0.0203(13) 0.0008(10) -0.0011(10) -0.0001(10)
C37 0.0170(12) 0.0139(12) 0.0140(11) -0.0010(9) -0.0014(9) -0.0014(9)
C38 0.0149(12) 0.0149(12) 0.0139(11) 0.0012(9) -0.0020(9) -0.0006(9)
C39 0.0300(16) 0.0203(14) 0.0236(14) 0.0073(11) -0.0094(12) 0.0016(12)
C40 0.0269(15) 0.0186(14) 0.0223(14) -0.0048(11) -0.0036(11) -0.0039(11)
C41 0.0214(13) 0.0113(12) 0.0225(13) 0.0050(10) 0.0066(10) 0.0034(10)
C42 0.0192(14) 0.0167(13) 0.0342(16) 0.0079(12) 0.0064(12) 0.0022(11)
C43 0.0229(15) 0.0212(15) 0.048(2) 0.0092(14) 0.0158(14) 0.0048(12)
C44 0.042(2) 0.0265(17) 0.038(2) 0.0029(14) 0.0261(16) 0.0067(15)
C45 0.047(2) 0.0183(14) 0.0235(15) 0.0002(12) 0.0118(14) 0.0032(14)
C46 0.0288(15) 0.0123(12) 0.0221(14) 0.0022(10) 0.0077(11) 0.0038(11)
C47 0.0318(16) 0.0104(12) 0.0204(13) 0.0012(10) -0.0014(11) 0.0047(11)
C48 0.047(2) 0.0208(15) 0.0196(14) -0.0022(11) -0.0072(13) 0.0077(14)
C49 0.042(2) 0.0286(17) 0.0293(17) -0.0072(14) -0.0169(15) 0.0063(15)
C50 0.0274(16) 0.0243(16) 0.0348(17) -0.0019(13) -0.0137(13) 0.0007(12)
C51 0.0207(14) 0.0191(13) 0.0258(14) 0.0005(11) -0.0078(11) 0.0003(11)
C52 0.0120(11) 0.0128(11) 0.0181(12) 0.0030(9) 0.0031(9) -0.0018(9)
C53 0.0205(13) 0.0159(12) 0.0191(13) 0.0053(10) 0.0008(10) 0.0009(10)
C54 0.0251(15) 0.0199(14) 0.0255(15) 0.0087(11) 0.0033(11) 0.0033(11)
C55 0.0262(15) 0.0133(13) 0.0324(16) 0.0080(11) 0.0068(12) 0.0016(11)
C56 0.0253(14) 0.0121(12) 0.0287(15) 0.0031(11) 0.0042(11) -0.0029(11)
C57 0.0160(12) 0.0125(12) 0.0208(13) 0.0030(10) 0.0030(10) -0.0021(9)
C58 0.0145(12) 0.0137(12) 0.0234(13) 0.0011(10) 0.0030(10) -0.0023(9)
C59 0.0213(14) 0.0189(14) 0.0280(15) -0.0020(11) 0.0007(11) -0.0061(11)
C60 0.0191(14) 0.0314(17) 0.0299(16) -0.0047(13) -0.0041(12) -0.0060(12)
C61 0.0162(13) 0.0288(16) 0.0235(14) 0.0013(12) -0.0027(10) -0.0014(11)
C62 0.0135(12) 0.0182(13) 0.0242(14) 0.0035(11) 0.0009(10) 0.0019(10)
Cl1 0.097(3) 0.056(4) 0.043(3) -0.012(2) -0.014(2) -0.031(4)
Cl2 0.107(4) 0.057(3) 0.0300(18) -0.0052(18) 0.004(2) 0.033(3)
C63 0.111(14) 0.027(6) 0.028(6) -0.008(5) -0.024(7) 0.002(7)
Cl3 0.41(2) 0.101(7) 0.058(5) -0.050(5) 0.109(9) -0.184(12)
Cl4 0.308(14) 0.045(4) 0.0086(19) 0.012(3) 0.020(4) 0.055(8)

loop_
_atom_type_symbol
_atom_type_description
_atom_type_scat_dispersion_real
_atom_type_scat_dispersion_imag
_atom_type_scat_source
C C 0.0033 0.0016 'International Tables Vol C Tables 4.2.6.8 and 6.1.1.4'
D D 0.0000 0.0000 'International Tables Vol C Tables 4.2.6.8 and 6.1.1.4'
Cl Cl 0.1484 0.1585 'International Tables Vol C Tables 4.2.6.8 and 6.1.1.4'
F F 0.0171 0.0103 'International Tables Vol C Tables 4.2.6.8 and 6.1.1.4'
H H 0.0000 0.0000 'International Tables Vol C Tables 4.2.6.8 and 6.1.1.4'
Ir Ir -1.4442 7.9887 'International Tables Vol C Tables 4.2.6.8 and 6.1.1.4'
N N 0.0061 0.0033 'International Tables Vol C Tables 4.2.6.8 and 6.1.1.4'
O O 0.0106 0.0060 'International Tables Vol C Tables 4.2.6.8 and 6.1.1.4'

loop_
_exptl_crystal_face_index_h
_exptl_crystal_face_index_k
_exptl_crystal_face_index_l
_exptl_crystal_face_perp_dist
0.00 1.00 -1.00 0.0300
0.00 -1.00 1.00 0.0380
0.00 1.00 1.00 0.0350
0.00 -1.00 -1.00 0.0350
1.00 0.00 0.00 0.1180
-1.00 0.00 0.00 0.1160
1.00 1.00 2.00 0.1080

loop_
_geom_angle_atom_site_label_1
_geom_angle_atom_site_label_2
_geom_angle_atom_site_label_3
_geom_angle
_geom_angle_site_symmetry_1
_geom_angle_site_symmetry_3
O1 Ir1 N1 75.30(7) . .
N2 Ir1 O1 82.15(8) . .
N2 Ir1 N1 91.36(9) . .
N3 Ir1 O1 96.42(8) . .
N3 Ir1 N1 92.12(8) . .
N3 Ir1 N2 175.78(9) . .
C20 Ir1 O1 93.09(9) . .
C20 Ir1 N1 166.81(10) . .
C20 Ir1 N2 80.69(10) . .
C20 Ir1 N3 95.45(10) . .
C21 Ir1 O1 177.11(9) . .
C21 Ir1 N1 104.74(10) . .
C21 Ir1 N2 100.73(10) . .
C21 Ir1 N3 80.69(10) . .
C21 Ir1 C20 87.17(11) . .
C1 O1 Ir1 111.56(16) . .
N1 N1 Ir1 111.5(2) 2_556 .
C1 N1 Ir1 134.46(18) 2_556 .
C1 N1 N1 112.6(3) 2_556 2_556
C10 N2 Ir1 125.07(19) . .
C10 N2 C14 119.5(2) . .
C14 N2 Ir1 114.41(18) . .
C27 N3 Ir1 116.26(18) . .
C31 N3 Ir1 123.36(18) . .
C31 N3 C27 120.4(2) . .
O1 C1 N1 125.9(2) . 2_556
O1 C1 C2 114.7(2) . .
N1 C1 C2 119.3(2) 2_556 .
C3 C2 C1 121.4(2) . .
C3 C2 C7 119.9(2) . .
C7 C2 C1 118.2(2) . .
C2 C3 C4 119.5(3) . .
C3 C4 C8 120.0(3) . .
C5 C4 C3 120.9(3) . .
C5 C4 C8 119.1(3) . .
C4 C5 C6 119.2(3) . .
C5 C6 C7 120.6(3) . .
C5 C6 C9 119.1(3) . .
C7 C6 C9 120.2(3) . .
C6 C7 C2 119.9(2) . .
F1 C8 F2 106.9(3) . .
F1 C8 F3 107.8(3) . .
F1 C8 C4 112.7(3) . .
F2 C8 C4 112.0(3) . .
F3 C8 F2 105.1(3) . .
F3 C8 C4 111.8(3) . .
F4 C9 F5 106.3(3) . .
F4 C9 C6 112.4(3) . .
F5 C9 C6 112.5(2) . .
F6 C9 F4 107.5(3) . .
F6 C9 F5 105.1(3) . .
F6 C9 C6 112.6(2) . .
N2 C10 C11 122.3(3) . .
C10 C11 C12 118.8(3) . .
C11 C12 C13 119.1(3) . .
C12 C13 C14 120.4(3) . .
N2 C14 C13 119.7(3) . .
N2 C14 C15 114.0(2) . .
C13 C14 C15 126.2(3) . .
C16 C15 C14 123.2(3) . .
C16 C15 C20 121.5(3) . .
C20 C15 C14 115.3(2) . .
C15 C16 C17 120.2(3) . .
C18 C17 C16 118.9(3) . .
C19 C18 C17 121.4(3) . .
C18 C19 C20 120.9(3) . .
C15 C20 Ir1 113.8(2) . .
C19 C20 Ir1 129.0(2) . .
C19 C20 C15 117.2(3) . .
C22 C21 Ir1 128.1(2) . .
C22 C21 C26 117.1(3) . .
C26 C21 Ir1 114.7(2) . .
C23 C22 C21 121.2(3) . .
C22 C23 C24 120.8(3) . .
C25 C24 C23 119.5(3) . .
C24 C25 C26 119.9(3) . .
C21 C26 C27 114.6(2) . .
C25 C26 C21 121.4(3) . .
C25 C26 C27 124.0(3) . .
N3 C27 C26 113.8(2) . .
N3 C27 C28 119.6(3) . .
C28 C27 C26 126.6(3) . .
C29 C28 C27 120.2(3) . .
C28 C29 C30 119.2(3) . .
C31 C30 C29 118.7(3) . .
N3 C31 C30 122.0(3) . .
O2 Ir2 N4 75.12(7) . .
N5 Ir2 O2 85.91(8) . .
N5 Ir2 N4 94.36(9) . .
N6 Ir2 O2 97.11(8) . .
N6 Ir2 N4 90.65(8) . .
N6 Ir2 N5 174.69(9) . .
C41 Ir2 O2 96.02(9) . .
C41 Ir2 N4 170.04(10) . .
C41 Ir2 N5 80.29(11) . .
C41 Ir2 N6 95.02(11) . .
C52 Ir2 O2 177.33(9) . .
C52 Ir2 N4 105.73(9) . .
C52 Ir2 N5 96.52(10) . .
C52 Ir2 N6 80.38(10) . .
C52 Ir2 C41 83.33(10) . .
C32 O2 Ir2 112.60(16) . .
N4 N4 Ir2 112.5(2) 2_665 .
C32 N4 Ir2 134.40(17) 2_665 .
C32 N4 N4 112.4(2) 2_665 2_665
C47 N5 Ir2 116.1(2) . .
C51 N5 Ir2 124.5(2) . .
C51 N5 C47 119.3(3) . .
C58 N6 Ir2 116.14(19) . .
C62 N6 Ir2 123.78(19) . .
C62 N6 C58 120.1(2) . .
O2 C32 N4 125.7(2) . 2_665
O2 C32 C33 115.5(2) . .
N4 C32 C33 118.8(2) 2_665 .
C34 C33 C32 121.3(2) . .
C34 C33 C38 119.6(2) . .
C38 C33 C32 119.0(2) . .
C35 C34 C33 119.6(2) . .
C34 C35 C39 121.2(3) . .
C36 C35 C34 121.0(2) . .
C36 C35 C39 117.8(3) . .
C35 C36 C37 118.9(2) . .
C36 C37 C38 121.1(2) . .
C36 C37 C40 118.0(2) . .
C38 C37 C40 120.9(2) . .
C37 C38 C33 119.7(2) . .
F7 C39 F8 108.0(3) . .
F7 C39 F9 105.9(3) . .
F7 C39 C35 113.2(3) . .
F8 C39 F9 105.6(2) . .
F8 C39 C35 112.0(3) . .
F9 C39 C35 111.6(2) . .
F10 C40 C37 112.1(2) . .
F11 C40 F10 106.4(2) . .
F11 C40 C37 112.3(2) . .
F12 C40 F10 106.3(3) . .
F12 C40 F11 106.5(2) . .
F12 C40 C37 112.8(2) . .
C42 C41 Ir2 128.3(2) . .
C42 C41 C46 117.2(3) . .
C46 C41 Ir2 114.6(2) . .
C43 C42 C41 120.7(3) . .
C44 C43 C42 120.7(3) . .
C45 C44 C43 120.2(3) . .
C44 C45 C46 119.9(3) . .
C41 C46 C47 115.2(2) . .
C45 C46 C41 121.3(3) . .
C45 C46 C47 123.4(3) . .
N5 C47 C46 113.6(3) . .
N5 C47 C48 120.3(3) . .
C48 C47 C46 126.1(3) . .
C49 C48 C47 120.1(3) . .
C48 C49 C50 119.3(3) . .
C51 C50 C49 118.4(3) . .
N5 C51 C50 122.4(3) . .
C53 C52 Ir2 128.1(2) . .
C53 C52 C57 116.8(2) . .
C57 C52 Ir2 114.85(19) . .
C54 C53 C52 121.4(3) . .
C55 C54 C53 120.6(3) . .
C54 C55 C56 119.8(3) . .
C55 C56 C57 119.5(3) . .
C52 C57 C58 114.3(2) . .
C56 C57 C52 121.8(3) . .
C56 C57 C58 123.9(3) . .
N6 C58 C57 113.8(2) . .
N6 C58 C59 119.4(3) . .
C59 C58 C57 126.8(3) . .
C60 C59 C58 120.2(3) . .
C59 C60 C61 119.6(3) . .
C62 C61 C60 118.1(3) . .
N6 C62 C61 122.6(3) . .
Cl2 C63 Cl1 111.1(8) . .
Cl3 C64 Cl4 121.0(18) . .

loop_
_geom_bond_atom_site_label_1
_geom_bond_atom_site_label_2
_geom_bond_distance
_geom_bond_site_symmetry_2
Ir1 O1 2.1418(18) .
Ir1 N1 2.162(2) .
Ir1 N2 2.053(2) .
Ir1 N3 2.025(2) .
Ir1 C20 2.002(3) .
Ir1 C21 1.993(3) .
F1 C8 1.326(4) .
F2 C8 1.338(4) .
F3 C8 1.335(4) .
F4 C9 1.324(4) .
F5 C9 1.337(4) .
F6 C9 1.322(4) .
O1 C1 1.281(3) .
N1 N1 1.443(4) 2_556
N1 C1 1.307(3) 2_556
N2 C10 1.347(4) .
N2 C14 1.361(4) .
N3 C27 1.362(3) .
N3 C31 1.341(4) .
C1 N1 1.307(3) 2_556
C1 C2 1.491(3) .
C2 C3 1.391(4) .
C2 C7 1.392(4) .
C3 C4 1.393(4) .
C4 C5 1.386(4) .
C4 C8 1.497(4) .
C5 C6 1.388(4) .
C6 C7 1.389(4) .
C6 C9 1.492(4) .
C10 C11 1.379(4) .
C11 C12 1.380(4) .
C12 C13 1.381(4) .
C13 C14 1.394(4) .
C14 C15 1.462(4) .
C15 C16 1.392(4) .
C15 C20 1.414(4) .
C16 C17 1.393(5) .
C17 C18 1.392(5) .
C18 C19 1.384(4) .
C19 C20 1.406(4) .
C21 C22 1.393(4) .
C21 C26 1.418(4) .
C22 C23 1.387(4) .
C23 C24 1.394(5) .
C24 C25 1.378(5) .
C25 C26 1.398(4) .
C26 C27 1.462(4) .
C27 C28 1.395(4) .
C28 C29 1.381(5) .
C29 C30 1.391(4) .
C30 C31 1.383(4) .
Ir2 O2 2.1441(18) .
Ir2 N4 2.165(2) .
Ir2 N5 2.048(2) .
Ir2 N6 2.029(2) .
Ir2 C41 2.007(3) .
Ir2 C52 1.995(3) .
F7 C39 1.325(4) .
F8 C39 1.342(4) .
F9 C39 1.343(4) .
F10 C40 1.339(4) .
F11 C40 1.338(3) .
F12 C40 1.337(4) .
O2 C32 1.284(3) .
N4 N4 1.444(4) 2_665
N4 C32 1.309(3) 2_665
N5 C47 1.359(4) .
N5 C51 1.347(4) .
N6 C58 1.363(3) .
N6 C62 1.347(4) .
C32 N4 1.309(3) 2_665
C32 C33 1.491(3) .
C33 C34 1.391(3) .
C33 C38 1.393(4) .
C34 C35 1.391(4) .
C35 C36 1.382(4) .
C35 C39 1.496(4) .
C36 C37 1.382(4) .
C37 C38 1.388(4) .
C37 C40 1.503(4) .
C41 C42 1.402(4) .
C41 C46 1.410(4) .
C42 C43 1.397(4) .
C43 C44 1.380(6) .
C44 C45 1.366(6) .
C45 C46 1.405(4) .
C46 C47 1.470(4) .
C47 C48 1.388(4) .
C48 C49 1.376(5) .
C49 C50 1.389(5) .
C50 C51 1.380(4) .
C52 C53 1.400(4) .
C52 C57 1.413(4) .
C53 C54 1.393(4) .
C54 C55 1.384(5) .
C55 C56 1.386(4) .
C56 C57 1.400(4) .
C57 C58 1.464(4) .
C58 C59 1.396(4) .
C59 C60 1.380(5) .
C60 C61 1.396(5) .
C61 C62 1.375(4) .
Cl1 C63 1.748(12) .
Cl2 C63 1.724(11) .
Cl3 C64 1.696(15) .
Cl4 C64 1.711(16) .
